data_4026442
loop_
_publ_author_name
'Yohei Haketa'
'Shohei Sakamoto'
'Kengo Chigusa'
'Takashi Nakanishi'
'Hiromitsu Maeda'

_publ_section_title
;
 Synthesis, Crystal Structures, and Supramolecular Assemblies of
 Pyrrole-Based Anion Receptors Bearing Modified Pyrrole \b-Substituents
;
_journal_name_full 'Journal of Organic Chemistry'
_journal_page_first 5177
_journal_page_last 5184
_journal_paper_doi 10.1021/jo2008687
_journal_volume 76
_journal_year 2011
_chemical_formula_sum 'C31 H29 B F6 N2 O4'
_chemical_formula_weight 618.37
_chemical_name_systematic
; 
 ? 
;
_space_group_IT_number 15
_symmetry_cell_setting monoclinic
_symmetry_Int_Tables_number 15
_symmetry_space_group_name_Hall '-C 2yc'
_symmetry_space_group_name_H-M 'C 1 2/c 1'
_atom_sites_solution_hydrogens geom
_atom_sites_solution_primary direct
_atom_sites_solution_secondary difmap
_audit_creation_method SHELXL-97
_cell_angle_alpha 90.00
_cell_angle_beta 92.5677(14)
_cell_angle_gamma 90.00
_cell_formula_units_Z 4
_cell_length_a 24.8973(6)
_cell_length_b 11.4380(2)
_cell_length_c 9.8194(2)
_cell_measurement_temperature 93(2)
_cell_volume 2793.52(10)
_computing_structure_refinement 'SHELXL-97 (Sheldrick, 1997)'
_computing_structure_solution 'SHELXS-97 (Sheldrick, 1990)'
_diffrn_ambient_temperature 93(2)
_diffrn_detector_area_resol_mean 10.00
_diffrn_measured_fraction_theta_full 0.997
_diffrn_measured_fraction_theta_max 0.997
_diffrn_measurement_device_type 'Rigaku RAXIS-RAPID'
_diffrn_measurement_method w
_diffrn_radiation_monochromator graphite
_diffrn_radiation_source 'fine-focus sealed tube'
_diffrn_radiation_type CuKa
_diffrn_radiation_wavelength 1.54187
_diffrn_reflns_av_R_equivalents 0.0501
_diffrn_reflns_av_sigmaI/netI 0.0356
_diffrn_reflns_limit_h_max 28
_diffrn_reflns_limit_h_min -29
_diffrn_reflns_limit_k_max 13
_diffrn_reflns_limit_k_min -13
_diffrn_reflns_limit_l_max 11
_diffrn_reflns_limit_l_min -11
_diffrn_reflns_number 14125
_diffrn_reflns_theta_full 68.22
_diffrn_reflns_theta_max 68.22
_diffrn_reflns_theta_min 3.55
_exptl_absorpt_coefficient_mu 1.059
_exptl_absorpt_correction_T_max 0.8161
_exptl_absorpt_correction_T_min 0.6195
_exptl_absorpt_correction_type none
_exptl_crystal_colour red
_exptl_crystal_density_diffrn 1.470
_exptl_crystal_description prism
_exptl_crystal_F_000 1280
_exptl_crystal_size_max 0.50
_exptl_crystal_size_mid 0.20
_exptl_crystal_size_min 0.20
_refine_diff_density_max 0.208
_refine_diff_density_min -0.334
_refine_diff_density_rms 0.064
_refine_ls_extinction_method none
_refine_ls_goodness_of_fit_ref 1.096
_refine_ls_hydrogen_treatment constr
_refine_ls_matrix_type full
_refine_ls_number_parameters 200
_refine_ls_number_reflns 2555
_refine_ls_number_restraints 0
_refine_ls_restrained_S_all 1.096
_refine_ls_R_factor_all 0.0478
_refine_ls_R_factor_gt 0.0389
_refine_ls_shift/su_max 0.000
_refine_ls_shift/su_mean 0.000
_refine_ls_structure_factor_coef Fsqd
_refine_ls_weighting_details 'calc w=1/[s^2^(Fo^2^)+(0.0532P)^2^+0.8996P] where P=(Fo^2^+2Fc^2^)/3'
_refine_ls_weighting_scheme calc
_refine_ls_wR_factor_gt 0.0963
_refine_ls_wR_factor_ref 0.1030
_reflns_number_gt 2068
_reflns_number_total 2555
_reflns_threshold_expression >2sigma(I)
_cod_data_source_file jo2008687_si_002_2.cif
_cod_data_source_block 0524ma
_cod_original_cell_volume 2793.51(10)
_cod_original_sg_symbol_Hall -C2yc
_cod_database_code 4026442

loop_
_symmetry_equiv_pos_as_xyz
'x, y, z'
'-x, y, -z+1/2'
'x+1/2, y+1/2, z'
'-x+1/2, y+1/2, -z+1/2'
'-x, -y, -z'
'x, -y, z-1/2'
'-x+1/2, -y+1/2, -z'
'x+1/2, -y+1/2, z-1/2'

loop_
_atom_site_label
_atom_site_type_symbol
_atom_site_fract_x
_atom_site_fract_y
_atom_site_fract_z
_atom_site_U_iso_or_equiv
_atom_site_adp_type
_atom_site_occupancy
_atom_site_symmetry_multiplicity
_atom_site_calc_flag
_atom_site_refinement_flags
F1 F 0.06014(4) 0.20115(7) 0.11988(9) 0.0286(2) Uani 1 1 d .
F2 F 0.14279(3) 0.21561(7) -0.08250(9) 0.0285(2) Uani 1 1 d .
O1 O 0.03263(4) -0.17624(9) 0.15965(12) 0.0320(3) Uani 1 1 d .
F3 F -0.03423(4) -0.31589(9) 0.17062(10) 0.0365(3) Uani 1 1 d .
N1 N 0.10001(5) -0.06933(11) -0.01177(12) 0.0216(3) Uani 1 1 d .
H1 H 0.0998 -0.1460 -0.0191 0.026 Uiso 1 1 calc R
C1 C 0.0000 -0.00030(18) 0.2500 0.0208(5) Uani 1 2 d S
H2 H 0.0000 0.0828 0.2500 0.025 Uiso 1 2 calc SR
C2 C 0.06824(6) -0.00695(13) 0.07369(15) 0.0210(3) Uani 1 1 d .
C3 C 0.03253(6) -0.06142(13) 0.16403(15) 0.0219(3) Uani 1 1 d .
C4 C 0.08091(6) 0.11022(13) 0.05422(16) 0.0224(3) Uani 1 1 d .
C5 C 0.17989(6) -0.15630(14) -0.20303(16) 0.0264(4) Uani 1 1 d .
H3 H 0.1607 -0.2129 -0.1538 0.032 Uiso 1 1 calc R
C6 C 0.19943(6) 0.04348(14) -0.25647(16) 0.0264(4) Uani 1 1 d .
H4 H 0.1934 0.1248 -0.2447 0.032 Uiso 1 1 calc R
C7 C 0.11969(6) 0.11600(13) -0.04137(16) 0.0224(3) Uani 1 1 d .
C8 C 0.21665(6) -0.19246(14) -0.29565(17) 0.0289(4) Uani 1 1 d .
H5 H 0.2222 -0.2737 -0.3097 0.035 Uiso 1 1 calc R
C9 C 0.13185(6) 0.00304(13) -0.08351(16) 0.0220(3) Uani 1 1 d .
B1 B 0.0000 -0.2489(2) 0.2500 0.0242(5) Uani 1 2 d S
C10 C 0.17070(6) -0.03734(14) -0.18107(16) 0.0224(3) Uani 1 1 d .
C11 C 0.24550(6) -0.11220(15) -0.36808(17) 0.0288(4) Uani 1 1 d .
H6 H 0.2711 -0.1377 -0.4306 0.035 Uiso 1 1 calc R
C12 C 0.23655(6) 0.00607(15) -0.34808(17) 0.0296(4) Uani 1 1 d .
H7 H 0.2560 0.0620 -0.3976 0.036 Uiso 1 1 calc R
O2 O -0.11230(4) -0.68190(9) 0.00929(11) 0.0293(3) Uani 1 1 d .
C13 C -0.14413(7) -0.63796(15) -0.10531(18) 0.0332(4) Uani 1 1 d .
H8 H -0.1828 -0.6537 -0.0941 0.040 Uiso 1 1 calc R
H9 H -0.1332 -0.6747 -0.1911 0.040 Uiso 1 1 calc R
C14 C -0.06808(7) -0.60208(15) 0.03885(17) 0.0322(4) Uani 1 1 d .
H10 H -0.0333 -0.6427 0.0309 0.039 Uiso 1 1 calc R
H11 H -0.0699 -0.5708 0.1325 0.039 Uiso 1 1 calc R
C15 C -0.07361(7) -0.50430(14) -0.06424(19) 0.0352(4) Uani 1 1 d .
H12 H -0.0510 -0.5187 -0.1430 0.042 Uiso 1 1 calc R
H13 H -0.0636 -0.4281 -0.0227 0.042 Uiso 1 1 calc R
C16 C -0.13329(7) -0.50818(15) -0.1066(2) 0.0385(4) Uani 1 1 d .
H14 H -0.1552 -0.4663 -0.0404 0.046 Uiso 1 1 calc R
H15 H -0.1403 -0.4745 -0.1985 0.046 Uiso 1 1 calc R

loop_
_atom_site_aniso_label
_atom_site_aniso_U_11
_atom_site_aniso_U_22
_atom_site_aniso_U_33
_atom_site_aniso_U_23
_atom_site_aniso_U_13
_atom_site_aniso_U_12
F1 0.0332(5) 0.0204(5) 0.0330(5) -0.0021(4) 0.0095(4) 0.0021(4)
F2 0.0307(5) 0.0206(5) 0.0347(5) 0.0046(4) 0.0076(4) -0.0037(4)
O1 0.0394(7) 0.0184(6) 0.0398(7) -0.0008(5) 0.0203(6) -0.0006(5)
F3 0.0308(5) 0.0463(6) 0.0330(5) -0.0086(5) 0.0088(4) -0.0115(4)
N1 0.0222(6) 0.0177(6) 0.0251(7) 0.0011(5) 0.0037(5) -0.0009(5)
C1 0.0199(10) 0.0184(10) 0.0243(12) 0.000 0.0028(9) 0.000
C2 0.0186(7) 0.0233(8) 0.0211(8) 0.0005(6) 0.0014(6) 0.0007(6)
C3 0.0206(7) 0.0200(8) 0.0248(8) 0.0003(6) -0.0016(6) 0.0003(6)
C4 0.0225(8) 0.0200(8) 0.0248(8) -0.0003(6) 0.0015(6) 0.0025(6)
C5 0.0244(8) 0.0271(8) 0.0281(9) 0.0041(7) 0.0049(7) 0.0004(6)
C6 0.0236(8) 0.0263(8) 0.0295(9) 0.0011(7) 0.0039(7) -0.0018(6)
C7 0.0218(7) 0.0208(8) 0.0247(8) 0.0040(6) 0.0012(6) -0.0025(6)
C8 0.0272(8) 0.0278(8) 0.0320(9) 0.0014(7) 0.0026(7) 0.0059(7)
C9 0.0180(7) 0.0248(8) 0.0231(8) 0.0030(6) 0.0004(6) -0.0019(6)
B1 0.0256(13) 0.0198(12) 0.0279(13) 0.000 0.0077(10) 0.000
C10 0.0176(7) 0.0265(8) 0.0228(8) 0.0009(7) -0.0005(6) -0.0005(6)
C11 0.0222(8) 0.0376(9) 0.0270(9) -0.0012(7) 0.0051(7) 0.0038(7)
C12 0.0241(8) 0.0360(9) 0.0291(9) 0.0035(7) 0.0050(7) -0.0055(7)
O2 0.0297(6) 0.0236(6) 0.0350(7) 0.0023(5) 0.0054(5) -0.0035(5)
C13 0.0276(8) 0.0358(9) 0.0360(10) -0.0016(8) 0.0015(7) -0.0018(7)
C14 0.0328(9) 0.0346(9) 0.0294(9) -0.0049(7) 0.0021(7) -0.0072(7)
C15 0.0397(10) 0.0240(9) 0.0426(11) -0.0045(8) 0.0087(8) -0.0061(7)
C16 0.0385(10) 0.0300(9) 0.0478(11) 0.0067(8) 0.0107(8) 0.0078(8)

loop_
_atom_type_symbol
_atom_type_description
_atom_type_scat_dispersion_real
_atom_type_scat_dispersion_imag
_atom_type_scat_source
C C 0.0181 0.0091 'International Tables Vol C Tables 4.2.6.8 and 6.1.1.4'
H H 0.0000 0.0000 'International Tables Vol C Tables 4.2.6.8 and 6.1.1.4'
B B 0.0090 0.0039 'International Tables Vol C Tables 4.2.6.8 and 6.1.1.4'
F F 0.0727 0.0534 'International Tables Vol C Tables 4.2.6.8 and 6.1.1.4'
N N 0.0311 0.0180 'International Tables Vol C Tables 4.2.6.8 and 6.1.1.4'
O O 0.0492 0.0322 'International Tables Vol C Tables 4.2.6.8 and 6.1.1.4'

loop_
_geom_angle_atom_site_label_1
_geom_angle_atom_site_label_2
_geom_angle_atom_site_label_3
_geom_angle
_geom_angle_site_symmetry_1
_geom_angle_site_symmetry_3
C3 O1 B1 122.56(13) . .
C9 N1 C2 111.28(12) . .
C9 N1 H1 124.4 . .
C2 N1 H1 124.4 . .
C3 C1 C3 119.38(19) . 2
C3 C1 H2 120.3 . .
C3 C1 H2 120.3 2 .
N1 C2 C4 105.97(12) . .
N1 C2 C3 122.90(13) . .
C4 C2 C3 131.08(14) . .
O1 C3 C1 121.76(14) . .
O1 C3 C2 114.45(13) . .
C1 C3 C2 123.79(14) . .
F1 C4 C7 126.01(13) . .
F1 C4 C2 125.92(13) . .
C7 C4 C2 108.04(13) . .
C8 C5 C10 120.69(15) . .
C8 C5 H3 119.7 . .
C10 C5 H3 119.7 . .
C12 C6 C10 120.69(15) . .
C12 C6 H4 119.7 . .
C10 C6 H4 119.7 . .
F2 C7 C4 124.52(13) . .
F2 C7 C9 126.43(13) . .
C4 C7 C9 109.01(13) . .
C11 C8 C5 120.97(15) . .
C11 C8 H5 119.5 . .
C5 C8 H5 119.5 . .
N1 C9 C7 105.68(13) . .
N1 C9 C10 124.19(13) . .
C7 C9 C10 130.11(14) . .
F3 B1 F3 111.64(19) . 2
F3 B1 O1 108.15(6) . 2
F3 B1 O1 108.52(6) 2 2
F3 B1 O1 108.52(6) . .
F3 B1 O1 108.15(6) 2 .
O1 B1 O1 111.90(18) 2 .
C5 C10 C6 118.03(14) . .
C5 C10 C9 121.64(14) . .
C6 C10 C9 120.32(14) . .
C8 C11 C12 119.00(15) . .
C8 C11 H6 120.5 . .
C12 C11 H6 120.5 . .
C6 C12 C11 120.61(15) . .
C6 C12 H7 119.7 . .
C11 C12 H7 119.7 . .
C13 O2 C14 108.89(12) . .
O2 C13 C16 104.93(13) . .
O2 C13 H8 110.8 . .
C16 C13 H8 110.8 . .
O2 C13 H9 110.8 . .
C16 C13 H9 110.8 . .
H8 C13 H9 108.8 . .
O2 C14 C15 106.65(13) . .
O2 C14 H10 110.4 . .
C15 C14 H10 110.4 . .
O2 C14 H11 110.4 . .
C15 C14 H11 110.4 . .
H10 C14 H11 108.6 . .
C14 C15 C16 102.67(14) . .
C14 C15 H12 111.2 . .
C16 C15 H12 111.2 . .
C14 C15 H13 111.2 . .
C16 C15 H13 111.2 . .
H12 C15 H13 109.1 . .
C13 C16 C15 101.47(13) . .
C13 C16 H14 111.5 . .
C15 C16 H14 111.5 . .
C13 C16 H15 111.5 . .
C15 C16 H15 111.5 . .
H14 C16 H15 109.3 . .

loop_
_geom_bond_atom_site_label_1
_geom_bond_atom_site_label_2
_geom_bond_distance
_geom_bond_site_symmetry_2
F1 C4 1.3396(16) .
F2 C7 1.3464(16) .
O1 C3 1.3140(18) .
O1 B1 1.4838(17) .
F3 B1 1.3646(16) .
N1 C9 1.3638(18) .
N1 C2 1.3778(18) .
N1 H1 0.8800 .
C1 C3 1.3850(18) .
C1 C3 1.3851(18) 2
C1 H2 0.9500 .
C2 C4 1.392(2) .
C2 C3 1.427(2) .
C4 C7 1.378(2) .
C5 C8 1.382(2) .
C5 C10 1.398(2) .
C5 H3 0.9500 .
C6 C12 1.386(2) .
C6 C10 1.401(2) .
C6 H4 0.9500 .
C7 C9 1.394(2) .
C8 C11 1.382(2) .
C8 H5 0.9500 .
C9 C10 1.466(2) .
B1 F3 1.3646(16) 2
B1 O1 1.4838(17) 2
C11 C12 1.386(2) .
C11 H6 0.9500 .
C12 H7 0.9500 .
O2 C13 1.438(2) .
O2 C14 1.4494(19) .
C13 C16 1.509(2) .
C13 H8 0.9900 .
C13 H9 0.9900 .
C14 C15 1.511(2) .
C14 H10 0.9900 .
C14 H11 0.9900 .
C15 C16 1.525(3) .
C15 H12 0.9900 .
C15 H13 0.9900 .
C16 H14 0.9900 .
C16 H15 0.9900 .

loop_
_geom_hbond_atom_site_label_D
_geom_hbond_atom_site_label_H
_geom_hbond_atom_site_label_A
_geom_hbond_distance_DH
_geom_hbond_distance_HA
_geom_hbond_distance_DA
_geom_hbond_angle_DHA
_geom_hbond_site_symmetry_A
N1 H1 O2 0.88 1.99 2.8618(17) 168.3 5_545

loop_
_geom_torsion_atom_site_label_1
_geom_torsion_atom_site_label_2
_geom_torsion_atom_site_label_3
_geom_torsion_atom_site_label_4
_geom_torsion
_geom_torsion_site_symmetry_1
_geom_torsion_site_symmetry_4
C9 N1 C2 C4 0.01(16) . .
C9 N1 C2 C3 -177.67(13) . .
B1 O1 C3 C1 -2.8(2) . .
B1 O1 C3 C2 177.34(10) . .
C3 C1 C3 O1 1.41(10) 2 .
C3 C1 C3 C2 -178.70(16) 2 .
N1 C2 C3 O1 0.4(2) . .
C4 C2 C3 O1 -176.68(15) . .
N1 C2 C3 C1 -179.53(12) . .
C4 C2 C3 C1 3.4(2) . .
N1 C2 C4 F1 -178.33(13) . .
C3 C2 C4 F1 -0.9(3) . .
N1 C2 C4 C7 -0.09(17) . .
C3 C2 C4 C7 177.33(15) . .
F1 C4 C7 F2 0.4(3) . .
C2 C4 C7 F2 -177.87(13) . .
F1 C4 C7 C9 178.37(13) . .
C2 C4 C7 C9 0.14(18) . .
C10 C5 C8 C11 0.5(2) . .
C2 N1 C9 C7 0.07(16) . .
C2 N1 C9 C10 178.95(13) . .
F2 C7 C9 N1 177.83(13) . .
C4 C7 C9 N1 -0.13(17) . .
F2 C7 C9 C10 -1.0(3) . .
C4 C7 C9 C10 -178.91(15) . .
C3 O1 B1 F3 120.63(16) . .
C3 O1 B1 F3 -118.10(16) . 2
C3 O1 B1 O1 1.38(10) . 2
C8 C5 C10 C6 0.6(2) . .
C8 C5 C10 C9 179.91(14) . .
C12 C6 C10 C5 -1.2(2) . .
C12 C6 C10 C9 179.47(14) . .
N1 C9 C10 C5 -3.2(2) . .
C7 C9 C10 C5 175.38(15) . .
N1 C9 C10 C6 176.10(14) . .
C7 C9 C10 C6 -5.3(2) . .
C5 C8 C11 C12 -0.9(2) . .
C10 C6 C12 C11 0.8(2) . .
C8 C11 C12 C6 0.3(2) . .
C14 O2 C13 C16 -23.88(16) . .
C13 O2 C14 C15 -0.06(17) . .
O2 C14 C15 C16 23.46(17) . .
O2 C13 C16 C15 37.59(17) . .
C14 C15 C16 C13 -36.72(17) . .
